data_4514745
loop_
_publ_author_name
'Gramigna, Kathryn M.'
'Dickie, Diane A.'
'Foxman, Bruce M.'
'Thomas, Christine M.'

_publ_section_title
;
 Cooperative H2 Activation across a Metal--Metal Multiple Bond and
 Hydrogenation Reactions Catalyzed by a Zr/Co Heterobimetallic Complex
;
_journal_issue 4
_journal_name_full 'ACS Catalysis'
_journal_page_first 3153
_journal_paper_doi 10.1021/acscatal.8b04390
_journal_volume 9
_journal_year 2019
_chemical_formula_moiety 'C46 H64 Co I N2 O P2 Zr'
_chemical_formula_sum 'C46 H64 Co I N2 O P2 Zr'
_chemical_formula_weight 999.98
_space_group_crystal_system triclinic
_space_group_IT_number 2
_space_group_name_Hall '-P 1'
_space_group_name_H-M_alt 'P -1'
_symmetry_space_group_name_Hall '-P 1'
_symmetry_space_group_name_H-M 'P -1'
_atom_sites_solution_hydrogens geom
_atom_sites_solution_primary dual
_audit_creation_date 2017-06-30
_audit_creation_method
;
Olex2 1.2
(compiled 2017.03.28 svn.r3405 for OlexSys, GUI svn.r5337)
;
_cell_angle_alpha 77.690(2)
_cell_angle_beta 79.557(2)
_cell_angle_gamma 69.802(2)
_cell_formula_units_Z 2
_cell_length_a 10.7474(4)
_cell_length_b 11.7734(4)
_cell_length_c 20.3607(7)
_cell_measurement_reflns_used 9905
_cell_measurement_temperature 120(2)
_cell_measurement_theta_max 29.281
_cell_measurement_theta_min 2.280
_cell_volume 2345.95(15)
_computing_cell_refinement 'SAINT V8.38A (?, 2016)'
_computing_data_collection 'Bruker Instrument Service v2012.12.0.3'
_computing_data_reduction 'SAINT V8.38A (?, 2016)'
_computing_molecular_graphics 'Olex2 (Dolomanov et al., 2009)'
_computing_publication_material 'Olex2 (Dolomanov et al., 2009)'
_computing_structure_refinement 'XL (Sheldrick, 2008)'
_computing.structure_refinement 'SHELXL--2016/6 (Sheldrick, 2016)'

_computing_structure_solution 'XT (Sheldrick, 2015)'
_computing.structure_solution 'SHELXT, VERSION 2014/5 (Sheldrick, 2014)'

_diffrn_ambient_temperature 120.06
_diffrn.ambient_temp_esd 2.0

_diffrn_measured_fraction_theta_full 1.000
_diffrn_measured_fraction_theta_max 0.998
_diffrn_measurement.device 'Bruker Kappa APEX II CCD'

_diffrn_measurement_device_type 'Bruker Kappa APEX II CCD'
_diffrn_measurement_method '\f and \w scans'
_diffrn_radiation_monochromator graphite
_diffrn_radiation.monochromator graphite

_diffrn_radiation_type MoK\a
_diffrn_radiation.type 'Mo K\a'

_diffrn_radiation_wavelength 0.71073
_diffrn_reflns_av_R_equivalents 0.0360
_diffrn_reflns_av_unetI/netI 0.0460
_diffrn_reflns_Laue_measured_fraction_full 1.000
_diffrn_reflns_Laue_measured_fraction_max 0.998
_diffrn_reflns_limit_h_max 15
_diffrn_reflns_limit_h_min -14
_diffrn_reflns_limit_k_max 16
_diffrn_reflns_limit_k_min -16
_diffrn_reflns_limit_l_max 29
_diffrn_reflns_limit_l_min -28
_diffrn_reflns_number 52875
_diffrn_reflns_point_group_measured_fraction_full 1.000
_diffrn_reflns_point_group_measured_fraction_max 0.998
_diffrn_reflns.reduction_process narrow--frame

_diffrn_reflns_theta_full 25.242
_diffrn_reflns_theta_max 30.473
_diffrn_reflns_theta_min 1.868
_diffrn_source 'fine-focus sealed tube'
_diffrn_source.source 'fine--focus tube'

_diffrn_standards_number 0
_exptl_absorpt_coefficient_mu 1.336
_exptl_absorpt_correction_T_max 0.7461
_exptl_absorpt_correction_T_min 0.6534
_exptl_absorpt_correction_type multi-scan
_exptl.absorpt_correction_type Multi--Scan

_exptl_absorpt_process_details
'SADABS-2016/2 (Bruker,2016/2) was used for absorption correction. wR2(int) was 0.0635 before and 0.0428 after correction. The ratio of minimum to maximum transmission is 0.8758.'
_exptl_crystal_colour brown
_exptl_crystal_colour_primary brown
_exptl_crystal_density_diffrn 1.416
_exptl_crystal_description plate
_exptl_crystal_F_000 1024
_exptl_crystal_recrystallization_method 'The material was recrystallised from diethyl ether by slow evaporation'
_exptl_crystal_size_max 0.345
_exptl_crystal_size_mid 0.266
_exptl_crystal_size_min 0.088
_refine_diff_density_max 1.647
_refine_diff_density_min -1.001
_refine_diff_density_rms 0.097
_refine_ls_extinction_method none
_refine_ls_goodness_of_fit_ref 1.049
_refine_ls_hydrogen_treatment constr
_refine_ls_matrix_type full
_refine_ls_number_parameters 513
_refine_ls_number_reflns 14264
_refine_ls_number_restraints 6
_refine_ls_restrained_S_all 1.059
_refine_ls_R_factor_all 0.0613
_refine_ls_R_factor_gt 0.0397
_refine_ls_shift/su_max 0.001
_refine_ls_shift/su_mean 0.000
_refine_ls_structure_factor_coef Fsqd
_refine_ls_weighting_details 'w=1/[\s^2^(Fo^2^)+(0.0396P)^2^+1.6602P] where P=(Fo^2^+2Fc^2^)/3'
_refine_ls_weighting_scheme calc
_refine_ls_wR_factor_gt 0.0885
_refine_ls_wR_factor_ref 0.0971
_reflns_Friedel_coverage 0.000
_reflns_number_gt 10759
_reflns_number_total 14264
_reflns_threshold_expression 'I > 2\s(I)'
_cod_data_source_file cs8b04390_si_002.cif
_cod_data_source_block 6
_cod_database_code 4514745
_shelx_shelxl_version_number 2016/6
_shelx_space_group_comment
;
The symmetry employed for this shelxl refinement is uniquely defined
by the following loop, which should always be used as a source of
symmetry information in preference to the above space-group names.
They are only intended as comments.
;
_shelx_estimated_absorpt_t_max 0.891
_shelx_estimated_absorpt_t_min 0.656
_computing.bruker_data_scaling 'SADABS V2016/2 - Bruker AXS area detector scaling and absorption correction'

_olex2_refinement_description
;
1. Fixed Uiso
 At 1.2 times of:
  All C(H) groups, All C(H,H) groups, All C(H,H,H,H) groups
 At 1.5 times of:
  All C(H,H,H) groups
2. Restrained distances
 C46-C45
 1.53 with sigma of 0.02
 C45-C44
 1.53 with sigma of 0.02
 C44-C43
 1.53 with sigma of 0.02
 C45A-C46A
 1.53 with sigma of 0.02
 C45A-C44A
 1.53 with sigma of 0.02
 C43-C45A
 2.35 with sigma of 0.02
3. Uiso/Uaniso restraints and constraints
Uanis(I1) = Uanis(I1A)
Uanis(C44) = Uanis(C44A)
Uanis(C45) = Uanis(C45A)
Uanis(C46) = Uanis(C46A)
4. Others
 Sof(I1A)=1-FVAR(1)
 Sof(I1)=FVAR(1)
 Sof(H43C)=Sof(H43D)=Sof(C44A)=Sof(H44C)=Sof(H44D)=Sof(C45A)=Sof(H45C)=
 Sof(H45D)=Sof(C46A)=Sof(H46C)=Sof(H46D)=1-FVAR(2)
 Sof(H43A)=Sof(H43B)=Sof(C44)=Sof(H44A)=Sof(H44B)=Sof(C45)=Sof(H45A)=Sof(H45B)=
 Sof(C46)=Sof(H46A)=Sof(H46B)=FVAR(2)
5.a Ternary CH refined with riding coordinates:
 C15(H15), C18(H18), C29(H29), C32(H32)
5.b Secondary CH2 refined with riding coordinates:
 C43(H43A,H43B), C43(H43C,H43D), C44(H44A,H44B), C45(H45A,H45B), C46(H46A,
 H46B), C44A(H44C,H44D), C45A(H45C,H45D), C46A(H46C,H46D)
5.c Aromatic/amide H refined with riding coordinates:
 C4(H4), C5(H5), C6(H6), C7(H7), C8(H8), C10(H10), C11(H11), C12(H12),
 C13(H13), C14(H14), C22(H22), C24(H24), C26(H26), C36(H36), C38(H38), C40(H40)
5.d Idealised Me refined as rotating group:
 C16(H16A,H16B,H16C), C17(H17A,H17B,H17C), C19(H19A,H19B,H19C), C20(H20A,H20B,
 H20C), C27(H27A,H27B,H27C), C28(H28A,H28B,H28C), C30(H30A,H30B,H30C), C31(H31A,
 H31B,H31C), C33(H33A,H33B,H33C), C34(H34A,H34B,H34C), C41(H41A,H41B,H41C),
 C42(H42A,H42B,H42C)
;
_olex2_diffrn_ambient_temperature_device 'Oxford Cryosystems Cryostream 700Plus'
_olex2_exptl_crystal_mounting_method 'The crystal was mounted on a MiTeGen MicroMount using Paratone oil'
_olex2_submission_original_sample_id KG-751
_olex2_submission_special_instructions 'No special instructions were received'

loop_
_space_group_symop_operation_xyz
'x, y, z'
'-x, -y, -z'

loop_
_atom_site_label
_atom_site_type_symbol
_atom_site_fract_x
_atom_site_fract_y
_atom_site_fract_z
_atom_site_U_iso_or_equiv
_atom_site_adp_type
_atom_site_occupancy
_atom_site_site_symmetry_order
_atom_site_calc_flag
_atom_site_refinement_flags_posn
_atom_site_refinement_flags_occupancy
_atom_site_disorder_assembly
_atom_site_disorder_group
Zr1 Zr 0.56940(2) 0.49989(2) 0.70087(2) 0.01661(6) Uani 1 1 d . . . .
Co1 Co 0.48364(3) 0.46072(3) 0.81622(2) 0.01458(7) Uani 1 1 d . . . .
I1 I 0.36586(8) 0.49861(9) 0.62986(9) 0.04435(19) Uani 0.918(7) 1 d . P A 1
I1A I 0.3504(8) 0.4827(8) 0.6489(7) 0.04435(19) Uani 0.082(7) 1 d . P A 2
P1 P 0.49868(6) 0.64830(5) 0.79782(3) 0.01532(12) Uani 1 1 d . . . .
P2 P 0.67047(6) 0.30756(5) 0.79963(3) 0.01682(12) Uani 1 1 d . . . .
O1 O 0.7025(2) 0.54309(17) 0.59958(9) 0.0283(4) Uani 1 1 d . . . .
N1 N 0.58852(19) 0.65944(17) 0.72109(10) 0.0176(4) Uani 1 1 d . . . .
N2 N 0.73034(19) 0.33879(17) 0.71815(10) 0.0186(4) Uani 1 1 d . . . .
C1 C 0.3076(2) 0.4818(2) 0.86115(12) 0.0174(4) Uani 1 1 d . . . .
C2 C 0.3722(2) 0.3664(2) 0.86271(12) 0.0188(5) Uani 1 1 d . . . .
C3 C 0.3359(2) 0.2549(2) 0.88801(12) 0.0189(5) Uani 1 1 d . . . .
C4 C 0.2443(2) 0.2316(2) 0.85651(14) 0.0256(5) Uani 1 1 d . . . .
H4 H 0.213836 0.283310 0.816045 0.031 Uiso 1 1 calc R . . .
C5 C 0.1973(3) 0.1336(2) 0.88389(15) 0.0295(6) Uani 1 1 d . . . .
H5 H 0.134581 0.118861 0.862142 0.035 Uiso 1 1 calc R . . .
C6 C 0.2409(3) 0.0573(2) 0.94233(14) 0.0273(6) Uani 1 1 d . . . .
H6 H 0.207550 -0.009135 0.961073 0.033 Uiso 1 1 calc R . . .
C7 C 0.3330(3) 0.0778(2) 0.97349(13) 0.0266(6) Uani 1 1 d . . . .
H7 H 0.363787 0.025080 1.013623 0.032 Uiso 1 1 calc R . . .
C8 C 0.3809(2) 0.1756(2) 0.94625(12) 0.0223(5) Uani 1 1 d . . . .
H8 H 0.445304 0.188417 0.967686 0.027 Uiso 1 1 calc R . . .
C9 C 0.1739(2) 0.5543(2) 0.88566(12) 0.0183(5) Uani 1 1 d . . . .
C10 C 0.1442(3) 0.5801(2) 0.95170(13) 0.0271(6) Uani 1 1 d . . . .
H10 H 0.212247 0.551483 0.980836 0.033 Uiso 1 1 calc R . . .
C11 C 0.0159(3) 0.6472(3) 0.97486(14) 0.0353(7) Uani 1 1 d . . . .
H11 H -0.003566 0.663134 1.020056 0.042 Uiso 1 1 calc R . . .
C12 C -0.0836(3) 0.6910(3) 0.93330(15) 0.0328(6) Uani 1 1 d . . . .
H12 H -0.170838 0.738475 0.949242 0.039 Uiso 1 1 calc R . . .
C13 C -0.0555(3) 0.6654(3) 0.86806(14) 0.0278(6) Uani 1 1 d . . . .
H13 H -0.124153 0.694938 0.839251 0.033 Uiso 1 1 calc R . . .
C14 C 0.0715(2) 0.5972(2) 0.84426(13) 0.0220(5) Uani 1 1 d . . . .
H14 H 0.089178 0.579458 0.799469 0.026 Uiso 1 1 calc R . . .
C15 C 0.5862(2) 0.6790(2) 0.85952(12) 0.0194(5) Uani 1 1 d . . . .
H15 H 0.683249 0.634374 0.848609 0.023 Uiso 1 1 calc R . . .
C16 C 0.5462(3) 0.6217(3) 0.93185(13) 0.0294(6) Uani 1 1 d . . . .
H16A H 0.452989 0.665996 0.946362 0.044 Uiso 1 1 calc GR . . .
H16B H 0.603813 0.627215 0.962457 0.044 Uiso 1 1 calc GR . . .
H16C H 0.556258 0.535432 0.932904 0.044 Uiso 1 1 calc GR . . .
C17 C 0.5752(3) 0.8139(2) 0.85536(13) 0.0233(5) Uani 1 1 d . . . .
H17A H 0.601251 0.847621 0.808628 0.035 Uiso 1 1 calc GR . . .
H17B H 0.634376 0.819345 0.885117 0.035 Uiso 1 1 calc GR . . .
H17C H 0.482828 0.860857 0.869671 0.035 Uiso 1 1 calc GR . . .
C18 C 0.3496(2) 0.7872(2) 0.78718(14) 0.0228(5) Uani 1 1 d . . . .
H18 H 0.383540 0.858403 0.769428 0.027 Uiso 1 1 calc R . . .
C19 C 0.2719(3) 0.7802(2) 0.73346(15) 0.0302(6) Uani 1 1 d . . . .
H19A H 0.331704 0.766372 0.691403 0.045 Uiso 1 1 calc GR . . .
H19B H 0.198875 0.857356 0.725197 0.045 Uiso 1 1 calc GR . . .
H19C H 0.235179 0.712296 0.749219 0.045 Uiso 1 1 calc GR . . .
C20 C 0.2558(3) 0.8167(2) 0.85163(16) 0.0330(7) Uani 1 1 d . . . .
H20A H 0.211986 0.753740 0.867910 0.050 Uiso 1 1 calc GR . . .
H20B H 0.188086 0.897017 0.841906 0.050 Uiso 1 1 calc GR . . .
H20C H 0.307103 0.818213 0.886431 0.050 Uiso 1 1 calc GR . . .
C21 C 0.6450(2) 0.7540(2) 0.69033(11) 0.0169(4) Uani 1 1 d . . . .
C22 C 0.7722(2) 0.7440(2) 0.70208(12) 0.0203(5) Uani 1 1 d . . . .
H22 H 0.820122 0.674124 0.731116 0.024 Uiso 1 1 calc R . . .
C23 C 0.8307(2) 0.8339(2) 0.67233(12) 0.0213(5) Uani 1 1 d . . . .
C24 C 0.7594(3) 0.9353(2) 0.63026(13) 0.0236(5) Uani 1 1 d . . . .
H24 H 0.798172 0.997744 0.610154 0.028 Uiso 1 1 calc R . . .
C25 C 0.6324(3) 0.9484(2) 0.61661(13) 0.0252(5) Uani 1 1 d . . . .
C26 C 0.5763(2) 0.8565(2) 0.64700(12) 0.0218(5) Uani 1 1 d . . . .
H26 H 0.489862 0.863775 0.638032 0.026 Uiso 1 1 calc R . . .
C27 C 0.5580(3) 1.0602(3) 0.57100(17) 0.0406(7) Uani 1 1 d . . . .
H27A H 0.526879 1.131031 0.594716 0.061 Uiso 1 1 calc GR . . .
H27B H 0.481115 1.046498 0.558440 0.061 Uiso 1 1 calc GR . . .
H27C H 0.617399 1.076138 0.530068 0.061 Uiso 1 1 calc GR . . .
C28 C 0.9688(3) 0.8211(3) 0.68514(14) 0.0319(6) Uani 1 1 d . . . .
H28A H 0.969301 0.820054 0.733352 0.048 Uiso 1 1 calc GR . . .
H28B H 0.995272 0.890552 0.658403 0.048 Uiso 1 1 calc GR . . .
H28C H 1.031793 0.744410 0.672015 0.048 Uiso 1 1 calc GR . . .
C29 C 0.8032(2) 0.2760(2) 0.85358(12) 0.0214(5) Uani 1 1 d . . . .
H29 H 0.879074 0.204053 0.840007 0.026 Uiso 1 1 calc R . . .
C30 C 0.8560(3) 0.3844(2) 0.84406(14) 0.0253(5) Uani 1 1 d . . . .
H30A H 0.870488 0.415688 0.795653 0.038 Uiso 1 1 calc GR . . .
H30B H 0.940490 0.357420 0.863497 0.038 Uiso 1 1 calc GR . . .
H30C H 0.790647 0.449620 0.866929 0.038 Uiso 1 1 calc GR . . .
C31 C 0.7526(3) 0.2413(3) 0.92763(13) 0.0333(6) Uani 1 1 d . . . .
H31A H 0.674432 0.308574 0.941384 0.050 Uiso 1 1 calc GR . . .
H31B H 0.823110 0.226171 0.955948 0.050 Uiso 1 1 calc GR . . .
H31C H 0.727591 0.166980 0.933106 0.050 Uiso 1 1 calc GR . . .
C32 C 0.6477(2) 0.1553(2) 0.80859(13) 0.0237(5) Uani 1 1 d . . . .
H32 H 0.594919 0.141585 0.853621 0.028 Uiso 1 1 calc R . . .
C33 C 0.5641(3) 0.1579(2) 0.75493(14) 0.0293(6) Uani 1 1 d . . . .
H33A H 0.482623 0.228788 0.755943 0.044 Uiso 1 1 calc GR . . .
H33B H 0.540343 0.082355 0.764193 0.044 Uiso 1 1 calc GR . . .
H33C H 0.615757 0.164259 0.710165 0.044 Uiso 1 1 calc GR . . .
C34 C 0.7774(3) 0.0464(2) 0.80733(16) 0.0338(7) Uani 1 1 d . . . .
H34A H 0.835370 0.059845 0.765379 0.051 Uiso 1 1 calc GR . . .
H34B H 0.756405 -0.029118 0.809528 0.051 Uiso 1 1 calc GR . . .
H34C H 0.823248 0.038787 0.846264 0.051 Uiso 1 1 calc GR . . .
C35 C 0.8405(3) 0.2689(2) 0.67797(13) 0.0229(5) Uani 1 1 d . . . .
C36 C 0.9696(3) 0.2279(2) 0.69560(14) 0.0273(6) Uani 1 1 d . . . .
H36 H 0.984714 0.242677 0.737085 0.033 Uiso 1 1 calc R . . .
C37 C 1.0773(3) 0.1653(3) 0.65323(16) 0.0359(7) Uani 1 1 d . . . .
C38 C 1.0536(3) 0.1464(2) 0.59220(15) 0.0372(7) Uani 1 1 d . . . .
H38 H 1.126488 0.103264 0.563328 0.045 Uiso 1 1 calc R . . .
C39 C 0.9261(3) 0.1890(2) 0.57222(14) 0.0337(7) Uani 1 1 d . . . .
C40 C 0.8194(3) 0.2482(2) 0.61667(13) 0.0262(6) Uani 1 1 d . . . .
H40 H 0.731122 0.274753 0.604793 0.031 Uiso 1 1 calc R . . .
C41 C 0.9024(4) 0.1734(3) 0.50468(15) 0.0471(9) Uani 1 1 d . . . .
H41A H 0.984804 0.163954 0.473386 0.071 Uiso 1 1 calc GR . . .
H41B H 0.831749 0.245754 0.486493 0.071 Uiso 1 1 calc GR . . .
H41C H 0.875178 0.100270 0.510115 0.071 Uiso 1 1 calc GR . . .
C42 C 1.2172(3) 0.1236(3) 0.67374(19) 0.0513(9) Uani 1 1 d . . . .
H42A H 1.251512 0.193257 0.663661 0.077 Uiso 1 1 calc GR . . .
H42B H 1.275764 0.058911 0.648431 0.077 Uiso 1 1 calc GR . . .
H42C H 1.214605 0.091726 0.722361 0.077 Uiso 1 1 calc GR . . .
C43 C 0.8427(3) 0.5317(3) 0.59682(15) 0.0334(6) Uani 1 1 d D . . .
H43A H 0.902157 0.452007 0.584525 0.040 Uiso 0.680(6) 1 calc R P B 1
H43B H 0.863165 0.541174 0.640463 0.040 Uiso 0.680(6) 1 calc R P B 1
H43C H 0.861284 0.522873 0.643851 0.040 Uiso 0.320(6) 1 calc R P B 2
H43D H 0.896409 0.453928 0.580372 0.040 Uiso 0.320(6) 1 calc R P B 2
C44 C 0.8553(6) 0.6413(6) 0.5395(3) 0.0309(12) Uani 0.680(6) 1 d D P B 1
H44A H 0.948697 0.626035 0.518059 0.037 Uiso 0.680(6) 1 calc R P B 1
H44B H 0.825637 0.719051 0.557878 0.037 Uiso 0.680(6) 1 calc R P B 1
C45 C 0.7602(12) 0.6466(12) 0.4867(4) 0.0757(19) Uani 0.680(6) 1 d D P B 1
H45A H 0.736526 0.726675 0.456282 0.091 Uiso 0.680(6) 1 calc R P B 1
H45B H 0.800581 0.579800 0.459314 0.091 Uiso 0.680(6) 1 calc R P B 1
C46 C 0.6397(5) 0.6285(6) 0.5357(2) 0.0437(13) Uani 0.680(6) 1 d D P B 1
H46A H 0.590825 0.589038 0.515829 0.052 Uiso 0.680(6) 1 calc R P B 1
H46B H 0.577670 0.707886 0.547188 0.052 Uiso 0.680(6) 1 calc R P B 1
C44A C 0.8922(15) 0.6256(14) 0.5571(7) 0.0309(12) Uani 0.320(6) 1 d D P B 2
H44C H 0.985765 0.595912 0.536234 0.037 Uiso 0.320(6) 1 calc R P B 2
H44D H 0.876513 0.696588 0.579803 0.037 Uiso 0.320(6) 1 calc R P B 2
C45A C 0.771(3) 0.646(3) 0.5030(10) 0.0757(19) Uani 0.320(6) 1 d D P B 2
H45C H 0.710704 0.731980 0.498697 0.091 Uiso 0.320(6) 1 calc R P B 2
H45D H 0.816298 0.630794 0.457363 0.091 Uiso 0.320(6) 1 calc R P B 2
C46A C 0.6808(13) 0.5523(12) 0.5321(5) 0.0437(13) Uani 0.320(6) 1 d D P B 2
H46C H 0.585708 0.590702 0.524521 0.052 Uiso 0.320(6) 1 calc R P B 2
H46D H 0.718988 0.473226 0.514962 0.052 Uiso 0.320(6) 1 calc R P B 2

loop_
_atom_site_aniso_label
_atom_site_aniso_U_11
_atom_site_aniso_U_22
_atom_site_aniso_U_33
_atom_site_aniso_U_23
_atom_site_aniso_U_13
_atom_site_aniso_U_12
Zr1 0.01924(12) 0.01600(11) 0.01713(11) -0.00526(8) -0.00101(8) -0.00782(9)
Co1 0.01338(15) 0.01267(14) 0.01840(15) -0.00496(11) 0.00243(11) -0.00577(11)
I1 0.04425(18) 0.0629(2) 0.0411(5) -0.0110(3) -0.0174(2) -0.02846(15)
I1A 0.04425(18) 0.0629(2) 0.0411(5) -0.0110(3) -0.0174(2) -0.02846(15)
P1 0.0141(3) 0.0138(3) 0.0195(3) -0.0055(2) 0.0021(2) -0.0067(2)
P2 0.0157(3) 0.0138(3) 0.0199(3) -0.0046(2) 0.0035(2) -0.0051(2)
O1 0.0415(11) 0.0290(10) 0.0166(9) -0.0046(7) 0.0046(8) -0.0173(9)
N1 0.0207(10) 0.0162(9) 0.0190(10) -0.0049(7) 0.0006(8) -0.0099(8)
N2 0.0193(10) 0.0166(9) 0.0184(10) -0.0056(7) 0.0042(8) -0.0055(8)
C1 0.0156(11) 0.0174(11) 0.0203(11) -0.0037(9) 0.0016(9) -0.0080(9)
C2 0.0176(11) 0.0203(11) 0.0208(11) -0.0068(9) 0.0029(9) -0.0094(9)
C3 0.0160(11) 0.0154(11) 0.0240(12) -0.0064(9) 0.0056(9) -0.0056(9)
C4 0.0214(12) 0.0206(12) 0.0354(15) -0.0036(10) -0.0021(11) -0.0087(10)
C5 0.0258(14) 0.0232(13) 0.0446(17) -0.0091(12) -0.0034(12) -0.0127(11)
C6 0.0281(14) 0.0169(12) 0.0369(15) -0.0071(10) 0.0085(11) -0.0118(10)
C7 0.0324(14) 0.0187(12) 0.0245(13) -0.0049(10) 0.0086(11) -0.0082(11)
C8 0.0240(13) 0.0209(12) 0.0229(12) -0.0071(10) 0.0037(10) -0.0095(10)
C9 0.0161(11) 0.0147(10) 0.0238(12) -0.0039(9) 0.0033(9) -0.0069(9)
C10 0.0230(13) 0.0325(14) 0.0223(13) -0.0054(11) -0.0004(10) -0.0051(11)
C11 0.0296(15) 0.0461(18) 0.0249(14) -0.0163(13) 0.0054(11) -0.0036(13)
C12 0.0192(13) 0.0384(16) 0.0359(16) -0.0148(13) 0.0040(11) -0.0016(11)
C13 0.0164(12) 0.0338(15) 0.0340(15) -0.0087(11) -0.0011(10) -0.0082(11)
C14 0.0189(12) 0.0256(13) 0.0239(12) -0.0085(10) 0.0030(9) -0.0103(10)
C15 0.0201(12) 0.0178(11) 0.0226(12) -0.0076(9) -0.0010(9) -0.0073(9)
C16 0.0409(16) 0.0308(14) 0.0187(12) -0.0062(10) -0.0002(11) -0.0145(12)
C17 0.0229(12) 0.0215(12) 0.0292(13) -0.0115(10) 0.0001(10) -0.0089(10)
C18 0.0165(11) 0.0133(11) 0.0388(15) -0.0053(10) -0.0013(10) -0.0054(9)
C19 0.0181(12) 0.0233(13) 0.0494(17) 0.0000(12) -0.0104(12) -0.0070(10)
C20 0.0202(13) 0.0228(13) 0.0567(19) -0.0178(13) 0.0084(12) -0.0074(11)
C21 0.0206(11) 0.0171(11) 0.0154(11) -0.0067(8) 0.0036(9) -0.0097(9)
C22 0.0192(12) 0.0245(12) 0.0193(11) -0.0055(9) 0.0002(9) -0.0097(10)
C23 0.0215(12) 0.0284(13) 0.0199(12) -0.0090(10) 0.0036(9) -0.0154(10)
C24 0.0267(13) 0.0217(12) 0.0268(13) -0.0067(10) 0.0064(10) -0.0163(10)
C25 0.0250(13) 0.0202(12) 0.0286(13) -0.0033(10) 0.0021(10) -0.0081(10)
C26 0.0202(12) 0.0234(12) 0.0227(12) -0.0038(10) 0.0003(9) -0.0093(10)
C27 0.0351(16) 0.0313(16) 0.0495(19) 0.0106(13) -0.0027(14) -0.0147(13)
C28 0.0258(14) 0.0450(17) 0.0318(15) -0.0049(12) 0.0008(11) -0.0230(13)
C29 0.0162(11) 0.0197(12) 0.0243(12) -0.0025(9) -0.0004(9) -0.0023(9)
C30 0.0233(13) 0.0213(12) 0.0309(14) -0.0038(10) -0.0064(11) -0.0054(10)
C31 0.0365(16) 0.0381(16) 0.0223(13) 0.0028(11) -0.0033(12) -0.0127(13)
C32 0.0200(12) 0.0151(11) 0.0330(14) -0.0061(10) 0.0084(10) -0.0060(9)
C33 0.0306(14) 0.0243(13) 0.0381(15) -0.0146(11) 0.0072(12) -0.0154(11)
C34 0.0301(15) 0.0152(12) 0.0529(18) -0.0075(12) 0.0081(13) -0.0086(11)
C35 0.0250(13) 0.0147(11) 0.0258(13) -0.0050(9) 0.0098(10) -0.0078(10)
C36 0.0262(13) 0.0212(12) 0.0273(13) -0.0013(10) 0.0079(11) -0.0058(10)
C37 0.0282(15) 0.0234(14) 0.0424(17) -0.0007(12) 0.0158(13) -0.0039(11)
C38 0.0403(17) 0.0198(13) 0.0408(17) -0.0097(12) 0.0237(14) -0.0078(12)
C39 0.0540(19) 0.0191(12) 0.0289(14) -0.0102(11) 0.0190(13) -0.0210(13)
C40 0.0350(15) 0.0195(12) 0.0252(13) -0.0073(10) 0.0102(11) -0.0147(11)
C41 0.075(2) 0.0376(17) 0.0337(17) -0.0189(14) 0.0242(16) -0.0315(17)
C42 0.0281(16) 0.0429(19) 0.060(2) -0.0003(16) 0.0131(15) 0.0025(14)
C43 0.0369(16) 0.0311(15) 0.0334(15) -0.0120(12) 0.0141(12) -0.0174(13)
C44 0.041(4) 0.028(2) 0.023(3) 0.000(2) 0.0013(19) -0.015(3)
C45 0.134(5) 0.102(4) 0.019(4) -0.002(4) -0.011(4) -0.077(4)
C46 0.058(3) 0.063(4) 0.029(2) -0.027(2) 0.012(2) -0.040(3)
C44A 0.041(4) 0.028(2) 0.023(3) 0.000(2) 0.0013(19) -0.015(3)
C45A 0.134(5) 0.102(4) 0.019(4) -0.002(4) -0.011(4) -0.077(4)
C46A 0.058(3) 0.063(4) 0.029(2) -0.027(2) 0.012(2) -0.040(3)

loop_
_atom_type_symbol
_atom_type_description
_atom_type_scat_dispersion_real
_atom_type_scat_dispersion_imag
_atom_type_scat_source
C C 0.0033 0.0016 'International Tables Vol C Tables 4.2.6.8 and 6.1.1.4'
H H 0.0000 0.0000 'International Tables Vol C Tables 4.2.6.8 and 6.1.1.4'
Co Co 0.3494 0.9721 'International Tables Vol C Tables 4.2.6.8 and 6.1.1.4'
I I -0.4742 1.8119 'International Tables Vol C Tables 4.2.6.8 and 6.1.1.4'
N N 0.0061 0.0033 'International Tables Vol C Tables 4.2.6.8 and 6.1.1.4'
O O 0.0106 0.0060 'International Tables Vol C Tables 4.2.6.8 and 6.1.1.4'
P P 0.1023 0.0942 'International Tables Vol C Tables 4.2.6.8 and 6.1.1.4'
Zr Zr -2.9673 0.5597 'International Tables Vol C Tables 4.2.6.8 and 6.1.1.4'

loop_
_geom_angle_atom_site_label_1
_geom_angle_atom_site_label_2
_geom_angle_atom_site_label_3
_geom_angle
Co1 Zr1 I1 103.53(4)
Co1 Zr1 I1A 95.2(3)
Co1 Zr1 P1 50.712(15)
Co1 Zr1 P2 50.775(15)
P1 Zr1 I1 118.03(2)
P1 Zr1 I1A 114.26(18)
P2 Zr1 I1 120.41(4)
P2 Zr1 I1A 113.6(3)
P2 Zr1 P1 87.378(19)
O1 Zr1 Co1 164.28(5)
O1 Zr1 I1 92.17(6)
O1 Zr1 I1A 100.6(3)
O1 Zr1 P1 120.68(5)
O1 Zr1 P2 121.23(5)
N1 Zr1 Co1 87.70(5)
N1 Zr1 I1 123.69(6)
N1 Zr1 I1A 126.21(15)
N1 Zr1 P1 37.85(5)
N1 Zr1 P2 109.35(6)
N1 Zr1 O1 82.84(7)
N1 Zr1 N2 116.59(8)
N2 Zr1 Co1 88.52(5)
N2 Zr1 I1 118.66(6)
N2 Zr1 I1A 117.17(15)
N2 Zr1 P1 115.67(6)
N2 Zr1 P2 37.75(5)
N2 Zr1 O1 84.56(7)
P1 Co1 Zr1 73.404(18)
P2 Co1 Zr1 73.227(19)
P2 Co1 P1 117.41(2)
C1 Co1 Zr1 132.96(7)
C1 Co1 P1 103.19(7)
C1 Co1 P2 137.83(7)
C1 Co1 C2 39.67(10)
C2 Co1 Zr1 132.79(7)
C2 Co1 P1 142.17(7)
C2 Co1 P2 98.34(7)
Co1 P1 Zr1 55.884(16)
N1 P1 Zr1 49.50(6)
N1 P1 Co1 104.20(7)
N1 P1 C15 108.14(10)
N1 P1 C18 102.09(11)
C15 P1 Zr1 135.74(8)
C15 P1 Co1 115.19(8)
C15 P1 C18 104.03(11)
C18 P1 Zr1 117.00(9)
C18 P1 Co1 121.84(8)
Co1 P2 Zr1 55.998(16)
N2 P2 Zr1 49.79(7)
N2 P2 Co1 105.78(7)
N2 P2 C29 109.33(11)
N2 P2 C32 104.96(11)
C29 P2 Zr1 132.12(8)
C29 P2 Co1 118.22(8)
C29 P2 C32 102.97(11)
C32 P2 Zr1 122.96(9)
C32 P2 Co1 114.83(8)
C43 O1 Zr1 123.15(16)
C43 O1 C46 111.8(2)
C46 O1 Zr1 121.8(2)
C46A O1 Zr1 129.3(4)
C46A O1 C43 105.7(5)
P1 N1 Zr1 92.65(8)
C21 N1 Zr1 140.54(15)
C21 N1 P1 126.79(15)
P2 N2 Zr1 92.45(9)
C35 N2 Zr1 136.17(16)
C35 N2 P2 130.93(17)
C2 C1 Co1 70.17(14)
C2 C1 C9 135.8(2)
C9 C1 Co1 154.04(17)
C1 C2 Co1 70.16(14)
C1 C2 C3 133.6(2)
C3 C2 Co1 156.02(18)
C4 C3 C2 119.4(2)
C8 C3 C2 122.1(2)
C8 C3 C4 118.3(2)
C3 C4 H4 119.8
C5 C4 C3 120.4(2)
C5 C4 H4 119.8
C4 C5 H5 119.7
C6 C5 C4 120.6(3)
C6 C5 H5 119.7
C5 C6 H6 120.1
C5 C6 C7 119.7(2)
C7 C6 H6 120.1
C6 C7 H7 120.0
C6 C7 C8 120.0(2)
C8 C7 H7 120.0
C3 C8 H8 119.5
C7 C8 C3 120.9(2)
C7 C8 H8 119.5
C10 C9 C1 120.8(2)
C14 C9 C1 120.7(2)
C14 C9 C10 118.4(2)
C9 C10 H10 119.9
C11 C10 C9 120.3(2)
C11 C10 H10 119.9
C10 C11 H11 119.6
C12 C11 C10 120.8(3)
C12 C11 H11 119.6
C11 C12 H12 120.3
C11 C12 C13 119.4(2)
C13 C12 H12 120.3
C12 C13 H13 119.6
C12 C13 C14 120.7(3)
C14 C13 H13 119.6
C9 C14 H14 119.8
C13 C14 C9 120.4(2)
C13 C14 H14 119.8
P1 C15 H15 106.0
C16 C15 P1 110.84(17)
C16 C15 H15 106.0
C16 C15 C17 111.6(2)
C17 C15 P1 115.63(17)
C17 C15 H15 106.0
C15 C16 H16A 109.5
C15 C16 H16B 109.5
C15 C16 H16C 109.5
H16A C16 H16B 109.5
H16A C16 H16C 109.5
H16B C16 H16C 109.5
C15 C17 H17A 109.5
C15 C17 H17B 109.5
C15 C17 H17C 109.5
H17A C17 H17B 109.5
H17A C17 H17C 109.5
H17B C17 H17C 109.5
P1 C18 H18 106.7
C19 C18 P1 110.41(17)
C19 C18 H18 106.7
C19 C18 C20 110.0(2)
C20 C18 P1 115.85(19)
C20 C18 H18 106.7
C18 C19 H19A 109.5
C18 C19 H19B 109.5
C18 C19 H19C 109.5
H19A C19 H19B 109.5
H19A C19 H19C 109.5
H19B C19 H19C 109.5
C18 C20 H20A 109.5
C18 C20 H20B 109.5
C18 C20 H20C 109.5
H20A C20 H20B 109.5
H20A C20 H20C 109.5
H20B C20 H20C 109.5
C22 C21 N1 120.1(2)
C22 C21 C26 118.6(2)
C26 C21 N1 121.3(2)
C21 C22 H22 119.2
C23 C22 C21 121.6(2)
C23 C22 H22 119.2
C22 C23 C28 120.8(2)
C24 C23 C22 118.5(2)
C24 C23 C28 120.7(2)
C23 C24 H24 119.1
C23 C24 C25 121.8(2)
C25 C24 H24 119.1
C24 C25 C26 118.4(2)
C24 C25 C27 120.2(2)
C26 C25 C27 121.4(2)
C21 C26 C25 121.1(2)
C21 C26 H26 119.5
C25 C26 H26 119.5
C25 C27 H27A 109.5
C25 C27 H27B 109.5
C25 C27 H27C 109.5
H27A C27 H27B 109.5
H27A C27 H27C 109.5
H27B C27 H27C 109.5
C23 C28 H28A 109.5
C23 C28 H28B 109.5
C23 C28 H28C 109.5
H28A C28 H28B 109.5
H28A C28 H28C 109.5
H28B C28 H28C 109.5
P2 C29 H29 107.9
C30 C29 P2 111.92(17)
C30 C29 H29 107.9
C31 C29 P2 110.05(18)
C31 C29 H29 107.9
C31 C29 C30 111.1(2)
C29 C30 H30A 109.5
C29 C30 H30B 109.5
C29 C30 H30C 109.5
H30A C30 H30B 109.5
H30A C30 H30C 109.5
H30B C30 H30C 109.5
C29 C31 H31A 109.5
C29 C31 H31B 109.5
C29 C31 H31C 109.5
H31A C31 H31B 109.5
H31A C31 H31C 109.5
H31B C31 H31C 109.5
P2 C32 H32 107.0
C33 C32 P2 109.72(17)
C33 C32 H32 107.0
C33 C32 C34 110.6(2)
C34 C32 P2 115.02(18)
C34 C32 H32 107.0
C32 C33 H33A 109.5
C32 C33 H33B 109.5
C32 C33 H33C 109.5
H33A C33 H33B 109.5
H33A C33 H33C 109.5
H33B C33 H33C 109.5
C32 C34 H34A 109.5
C32 C34 H34B 109.5
C32 C34 H34C 109.5
H34A C34 H34B 109.5
H34A C34 H34C 109.5
H34B C34 H34C 109.5
C36 C35 N2 122.1(2)
C36 C35 C40 119.1(2)
C40 C35 N2 118.6(2)
C35 C36 H36 119.5
C35 C36 C37 121.0(3)
C37 C36 H36 119.5
C36 C37 C42 119.4(3)
C38 C37 C36 118.8(3)
C38 C37 C42 121.8(3)
C37 C38 H38 119.1
C37 C38 C39 121.8(3)
C39 C38 H38 119.1
C38 C39 C40 118.2(3)
C38 C39 C41 121.4(3)
C40 C39 C41 120.4(3)
C35 C40 C39 121.1(3)
C35 C40 H40 119.4
C39 C40 H40 119.4
C39 C41 H41A 109.5
C39 C41 H41B 109.5
C39 C41 H41C 109.5
H41A C41 H41B 109.5
H41A C41 H41C 109.5
H41B C41 H41C 109.5
C37 C42 H42A 109.5
C37 C42 H42B 109.5
C37 C42 H42C 109.5
H42A C42 H42B 109.5
H42A C42 H42C 109.5
H42B C42 H42C 109.5
O1 C43 H43A 111.5
O1 C43 H43B 111.5
O1 C43 H43C 107.4
O1 C43 H43D 107.4
O1 C43 C44 101.6(3)
H43A C43 H43B 109.3
H43C C43 H43D 106.9
C44 C43 H43A 111.5
C44 C43 H43B 111.5
C44A C43 O1 119.8(6)
C44A C43 H43C 107.4
C44A C43 H43D 107.4
C43 C44 H44A 110.9
C43 C44 H44B 110.9
C43 C44 C45 104.4(5)
H44A C44 H44B 108.9
C45 C44 H44A 110.9
C45 C44 H44B 110.9
C44 C45 H45A 111.8
C44 C45 H45B 111.8
H45A C45 H45B 109.5
C46 C45 C44 99.8(5)
C46 C45 H45A 111.8
C46 C45 H45B 111.8
O1 C46 H46A 110.9
O1 C46 H46B 110.9
C45 C46 O1 104.0(5)
C45 C46 H46A 110.9
C45 C46 H46B 110.9
H46A C46 H46B 109.0
C43 C44A H44C 114.4
C43 C44A H44D 114.4
C43 C44A C45A 85.3(9)
H44C C44A H44D 111.6
C45A C44A H44C 114.4
C45A C44A H44D 114.4
C44A C45A H45C 109.2
C44A C45A H45D 109.2
H45C C45A H45D 107.9
C46A C45A C44A 111.9(11)
C46A C45A H45C 109.2
C46A C45A H45D 109.2
O1 C46A C45A 92.5(8)
O1 C46A H46C 113.2
O1 C46A H46D 113.2
C45A C46A H46C 113.2
C45A C46A H46D 113.2
H46C C46A H46D 110.6

loop_
_geom_bond_atom_site_label_1
_geom_bond_atom_site_label_2
_geom_bond_distance
Zr1 Co1 2.3716(4)
Zr1 I1 2.8380(5)
Zr1 I1A 2.833(5)
Zr1 P1 2.7452(6)
Zr1 P2 2.7390(6)
Zr1 O1 2.3545(17)
Zr1 N1 2.0898(18)
Zr1 N2 2.094(2)
Co1 P1 2.2171(6)
Co1 P2 2.2161(7)
Co1 C1 1.903(2)
Co1 C2 1.903(2)
P1 N1 1.686(2)
P1 C15 1.858(2)
P1 C18 1.858(2)
P2 N2 1.679(2)
P2 C29 1.846(3)
P2 C32 1.859(2)
O1 C43 1.458(3)
O1 C46 1.566(6)
O1 C46A 1.410(10)
N1 C21 1.425(3)
N2 C35 1.418(3)
C1 C2 1.292(3)
C1 C9 1.455(3)
C2 C3 1.461(3)
C3 C4 1.395(3)
C3 C8 1.391(3)
C4 H4 0.9500
C4 C5 1.387(3)
C5 H5 0.9500
C5 C6 1.377(4)
C6 H6 0.9500
C6 C7 1.378(4)
C7 H7 0.9500
C7 C8 1.389(3)
C8 H8 0.9500
C9 C10 1.398(3)
C9 C14 1.396(3)
C10 H10 0.9500
C10 C11 1.385(4)
C11 H11 0.9500
C11 C12 1.373(4)
C12 H12 0.9500
C12 C13 1.382(4)
C13 H13 0.9500
C13 C14 1.383(3)
C14 H14 0.9500
C15 H15 1.0000
C15 C16 1.535(3)
C15 C17 1.536(3)
C16 H16A 0.9800
C16 H16B 0.9800
C16 H16C 0.9800
C17 H17A 0.9800
C17 H17B 0.9800
C17 H17C 0.9800
C18 H18 1.0000
C18 C19 1.522(4)
C18 C20 1.527(4)
C19 H19A 0.9800
C19 H19B 0.9800
C19 H19C 0.9800
C20 H20A 0.9800
C20 H20B 0.9800
C20 H20C 0.9800
C21 C22 1.391(3)
C21 C26 1.395(3)
C22 H22 0.9500
C22 C23 1.389(3)
C23 C24 1.385(4)
C23 C28 1.504(3)
C24 H24 0.9500
C24 C25 1.392(4)
C25 C26 1.396(3)
C25 C27 1.502(4)
C26 H26 0.9500
C27 H27A 0.9800
C27 H27B 0.9800
C27 H27C 0.9800
C28 H28A 0.9800
C28 H28B 0.9800
C28 H28C 0.9800
C29 H29 1.0000
C29 C30 1.530(3)
C29 C31 1.526(4)
C30 H30A 0.9800
C30 H30B 0.9800
C30 H30C 0.9800
C31 H31A 0.9800
C31 H31B 0.9800
C31 H31C 0.9800
C32 H32 1.0000
C32 C33 1.524(4)
C32 C34 1.535(4)
C33 H33A 0.9800
C33 H33B 0.9800
C33 H33C 0.9800
C34 H34A 0.9800
C34 H34B 0.9800
C34 H34C 0.9800
C35 C36 1.389(4)
C35 C40 1.392(4)
C36 H36 0.9500
C36 C37 1.396(4)
C37 C38 1.389(5)
C37 C42 1.519(5)
C38 H38 0.9500
C38 C39 1.391(5)
C39 C40 1.401(4)
C39 C41 1.502(4)
C40 H40 0.9500
C41 H41A 0.9800
C41 H41B 0.9800
C41 H41C 0.9800
C42 H42A 0.9800
C42 H42B 0.9800
C42 H42C 0.9800
C43 H43A 0.9900
C43 H43B 0.9900
C43 H43C 0.9900
C43 H43D 0.9900
C43 C44 1.570(6)
C43 C44A 1.424(15)
C44 H44A 0.9900
C44 H44B 0.9900
C44 C45 1.592(8)
C45 H45A 0.9900
C45 H45B 0.9900
C45 C46 1.532(10)
C46 H46A 0.9900
C46 H46B 0.9900
C44A H44C 0.9900
C44A H44D 0.9900
C44A C45A 1.779(15)
C45A H45C 0.9900
C45A H45D 0.9900
C45A C46A 1.660(17)
C46A H46C 0.9900
C46A H46D 0.9900

loop_
_geom_torsion_atom_site_label_1
_geom_torsion_atom_site_label_2
_geom_torsion_atom_site_label_3
_geom_torsion_atom_site_label_4
_geom_torsion
Zr1 P1 N1 C21 178.6(2)
Zr1 P1 C15 C16 -107.08(17)
Zr1 P1 C15 C17 124.66(16)
Zr1 P1 C18 C19 12.9(2)
Zr1 P1 C18 C20 138.74(16)
Zr1 P2 N2 C35 -173.1(3)
Zr1 P2 C29 C30 5.9(2)
Zr1 P2 C29 C31 129.97(16)
Zr1 P2 C32 C33 -1.3(2)
Zr1 P2 C32 C34 124.15(19)
Zr1 O1 C43 C44 -144.3(3)
Zr1 O1 C43 C44A -135.5(8)
Zr1 O1 C46 C45 171.6(5)
Zr1 O1 C46A C45A 153.7(12)
Zr1 N1 C21 C22 -93.9(3)
Zr1 N1 C21 C26 84.7(3)
Zr1 N2 C35 C36 132.3(2)
Zr1 N2 C35 C40 -43.2(3)
Co1 P1 N1 Zr1 12.32(8)
Co1 P1 N1 C21 -169.04(18)
Co1 P1 C15 C16 -40.99(19)
Co1 P1 C15 C17 -169.25(15)
Co1 P1 C18 C19 -52.0(2)
Co1 P1 C18 C20 73.9(2)
Co1 P2 N2 Zr1 -1.05(8)
Co1 P2 N2 C35 -174.2(2)
Co1 P2 C29 C30 -62.33(19)
Co1 P2 C29 C31 61.71(19)
Co1 P2 C32 C33 62.94(18)
Co1 P2 C32 C34 -171.60(18)
Co1 C1 C2 C3 -176.4(3)
Co1 C1 C9 C10 -94.3(4)
Co1 C1 C9 C14 87.3(5)
Co1 C2 C3 C4 -105.0(5)
Co1 C2 C3 C8 80.6(5)
P1 N1 C21 C22 88.2(3)
P1 N1 C21 C26 -93.2(3)
P2 N2 C35 C36 -57.6(3)
P2 N2 C35 C40 126.9(2)
O1 C43 C44 C45 -36.1(7)
O1 C43 C44A C45A -31.8(14)
N1 P1 C15 C16 -157.06(17)
N1 P1 C15 C17 74.68(19)
N1 P1 C18 C19 63.35(19)
N1 P1 C18 C20 -170.78(18)
N1 C21 C22 C23 179.3(2)
N1 C21 C26 C25 -179.5(2)
N2 P2 C29 C30 58.7(2)
N2 P2 C29 C31 -177.27(17)
N2 P2 C32 C33 -52.77(19)
N2 P2 C32 C34 72.7(2)
N2 C35 C36 C37 -176.3(2)
N2 C35 C40 C39 174.5(2)
C1 C2 C3 C4 66.8(4)
C1 C2 C3 C8 -107.7(3)
C1 C9 C10 C11 -178.8(2)
C1 C9 C14 C13 179.6(2)
C2 C1 C9 C10 86.1(4)
C2 C1 C9 C14 -92.4(4)
C2 C3 C4 C5 -173.1(2)
C2 C3 C8 C7 172.7(2)
C3 C4 C5 C6 -0.3(4)
C4 C3 C8 C7 -1.9(4)
C4 C5 C6 C7 -0.7(4)
C5 C6 C7 C8 0.5(4)
C6 C7 C8 C3 0.8(4)
C8 C3 C4 C5 1.6(4)
C9 C1 C2 Co1 179.8(3)
C9 C1 C2 C3 3.4(5)
C9 C10 C11 C12 -1.0(4)
C10 C9 C14 C13 1.1(4)
C10 C11 C12 C13 1.4(5)
C11 C12 C13 C14 -0.5(4)
C12 C13 C14 C9 -0.7(4)
C14 C9 C10 C11 -0.3(4)
C15 P1 N1 Zr1 135.34(9)
C15 P1 N1 C21 -46.0(2)
C15 P1 C18 C19 175.79(17)
C15 P1 C18 C20 -58.3(2)
C18 P1 N1 Zr1 -115.32(9)
C18 P1 N1 C21 63.3(2)
C18 P1 C15 C16 94.94(19)
C18 P1 C15 C17 -33.3(2)
C21 C22 C23 C24 0.2(4)
C21 C22 C23 C28 -179.5(2)
C22 C21 C26 C25 -0.9(4)
C22 C23 C24 C25 -0.8(4)
C23 C24 C25 C26 0.5(4)
C23 C24 C25 C27 179.7(3)
C24 C25 C26 C21 0.3(4)
C26 C21 C22 C23 0.7(3)
C27 C25 C26 C21 -178.8(3)
C28 C23 C24 C25 178.9(2)
C29 P2 N2 Zr1 -129.36(10)
C29 P2 N2 C35 57.5(2)
C29 P2 C32 C33 -167.17(17)
C29 P2 C32 C34 -41.7(2)
C32 P2 N2 Zr1 120.76(10)
C32 P2 N2 C35 -52.4(2)
C32 P2 C29 C30 169.89(17)
C32 P2 C29 C31 -66.1(2)
C35 C36 C37 C38 1.2(4)
C35 C36 C37 C42 179.1(3)
C36 C35 C40 C39 -1.2(4)
C36 C37 C38 C39 0.5(4)
C37 C38 C39 C40 -2.4(4)
C37 C38 C39 C41 177.1(3)
C38 C39 C40 C35 2.7(4)
C40 C35 C36 C37 -0.8(4)
C41 C39 C40 C35 -176.7(2)
C42 C37 C38 C39 -177.4(3)
C43 O1 C46 C45 11.6(6)
C43 O1 C46A C45A -41.8(14)
C43 C44 C45 C46 43.1(8)
C43 C44A C45A C46A 1(2)
C44 C45 C46 O1 -32.5(8)
C46 O1 C43 C44 15.4(4)
C44A C45A C46A O1 26(2)
C46A O1 C43 C44A 58.8(10)
